data_7019100
loop_
_publ_author_name
'Tanakit, Alisa'
'Rouffet, Matthieu'
'Martin, David P.'
'Cohen, Seth M.'

_publ_section_title
;
 Investigating chelating sulfonamides and their use in metalloproteinase
 inhibitors.
;
_journal_issue 21
_journal_name_full 'Dalton transactions (Cambridge, England : 2003)'
_journal_page_first 6507
_journal_page_last 6515
_journal_paper_doi 10.1039/c2dt12373h
_journal_volume 41
_journal_year 2012
_chemical_formula_sum 'C26.5 H34 Cl2 N3 O3.5 S Zn'
_chemical_formula_weight 618.39
_chemical_name_systematic
;
?
;
_space_group_IT_number 29
_symmetry_cell_setting orthorhombic
_symmetry_space_group_name_Hall 'P 2c -2ac'
_symmetry_space_group_name_H-M 'P c a 21'
_atom_sites_solution_hydrogens geom
_atom_sites_solution_primary direct
_atom_sites_solution_secondary difmap
_audit_creation_method SHELXL-97
_cell_angle_alpha 90.00
_cell_angle_beta 90.00
_cell_angle_gamma 90.00
_cell_formula_units_Z 8
_cell_length_a 15.5779(10)
_cell_length_b 11.6168(7)
_cell_length_c 30.984(2)
_cell_measurement_reflns_used 24454
_cell_measurement_temperature 100(2)
_cell_measurement_theta_max 26.79
_cell_measurement_theta_min 1.75
_cell_volume 5607.0(6)
_computing_cell_refinement 'Bruker SAINT'
_computing_data_collection 'Bruker APEX2'
_computing_data_reduction 'Bruker SAINT'
_computing_structure_refinement 'SHELXL-97 (Sheldrick, 2008)'
_computing_structure_solution 'SHELXS-97 (Sheldrick, 2008)'
_diffrn_ambient_temperature 100(2)
_diffrn_detector_area_resol_mean 512x512
_diffrn_measured_fraction_theta_full 0.991
_diffrn_measured_fraction_theta_max 0.991
_diffrn_measurement_device_type 'Bruker APEX CCD'
_diffrn_measurement_method '\f and \w scans'
_diffrn_radiation_monochromator graphite
_diffrn_radiation_source 'fine-focus sealed tube'
_diffrn_radiation_type MoK\a
_diffrn_radiation_wavelength 0.71073
_diffrn_reflns_av_R_equivalents 0.0471
_diffrn_reflns_av_sigmaI/netI 0.0667
_diffrn_reflns_limit_h_max 19
_diffrn_reflns_limit_h_min -13
_diffrn_reflns_limit_k_max 8
_diffrn_reflns_limit_k_min -14
_diffrn_reflns_limit_l_max 39
_diffrn_reflns_limit_l_min -35
_diffrn_reflns_number 24454
_diffrn_reflns_theta_full 26.79
_diffrn_reflns_theta_max 26.79
_diffrn_reflns_theta_min 1.75
_exptl_absorpt_coefficient_mu 1.177
_exptl_absorpt_correction_T_max 0.6020
_exptl_absorpt_correction_T_min 0.5852
_exptl_absorpt_correction_type multi-scan
_exptl_absorpt_process_details 'Bruker SADABS'
_exptl_crystal_colour Colorless
_exptl_crystal_density_diffrn 1.465
_exptl_crystal_density_method 'not measured'
_exptl_crystal_description Block
_exptl_crystal_F_000 2572
_exptl_crystal_size_max 0.51
_exptl_crystal_size_mid 0.48
_exptl_crystal_size_min 0.48
_refine_diff_density_max 0.809
_refine_diff_density_min -0.709
_refine_diff_density_rms 0.078
_refine_ls_abs_structure_details 'Flack H D (1983), Acta Cryst. A39, 876-881'
_refine_ls_abs_structure_Flack 0.030(10)
_refine_ls_extinction_method none
_refine_ls_goodness_of_fit_ref 1.039
_refine_ls_hydrogen_treatment mixed
_refine_ls_matrix_type full
_refine_ls_number_parameters 675
_refine_ls_number_reflns 11534
_refine_ls_number_restraints 1
_refine_ls_restrained_S_all 1.039
_refine_ls_R_factor_all 0.0473
_refine_ls_R_factor_gt 0.0431
_refine_ls_shift/su_max 0.054
_refine_ls_shift/su_mean 0.001
_refine_ls_structure_factor_coef Fsqd
_refine_ls_weighting_details 'calc w=1/[\s^2^(Fo^2^)+(0.0395P)^2^+4.9931P] where P=(Fo^2^+2Fc^2^)/3'
_refine_ls_weighting_scheme calc
_refine_ls_wR_factor_gt 0.1087
_refine_ls_wR_factor_ref 0.1114
_reflns_number_gt 10599
_reflns_number_total 11534
_reflns_threshold_expression >2sigma(I)
_cod_data_source_file c2dt12373h.txt
_cod_data_source_block zn(zbg-2)cl2
_cod_depositor_comments
;
The following automatic conversions were performed:

'_symmetry_cell_setting' value 'Orthorhombic' changed to
'orthorhombic' according to
/home/saulius/struct/CIF-dictionaries/cif_core.dic dictionary named
'cif_core.dic' version 2.4.1 from 2010-06-29.

Automatic conversion script
Id: cif_fix_values 1715 2011-07-08 13:25:40Z adriana 
;
_cod_original_cell_volume 5607.1(6)
_cod_original_sg_symbol_H-M Pca2(1)
_cod_database_code 7019100

loop_
_symmetry_equiv_pos_as_xyz
'x, y, z'
'-x, -y, z+1/2'
'x+1/2, -y, z'
'-x+1/2, y, z+1/2'

loop_
_atom_site_label
_atom_site_type_symbol
_atom_site_fract_x
_atom_site_fract_y
_atom_site_fract_z
_atom_site_U_iso_or_equiv
_atom_site_adp_type
_atom_site_occupancy
_atom_site_symmetry_multiplicity
_atom_site_calc_flag
_atom_site_refinement_flags
Zn1 Zn 0.41583(3) 0.25838(3) 0.384270(14) 0.02066(11) Uani 1 1 d .
Zn2 Zn 0.43038(3) 0.24746(4) 0.649450(15) 0.01909(10) Uani 1 1 d .
Cl1 Cl 0.36855(7) 0.07969(8) 0.39358(3) 0.0317(2) Uani 1 1 d .
Cl2 Cl 0.51647(6) 0.29100(9) 0.33507(3) 0.0302(2) Uani 1 1 d .
Cl3 Cl 0.48239(6) 0.42346(8) 0.63827(4) 0.0299(2) Uani 1 1 d .
Cl4 Cl 0.32988(7) 0.23965(9) 0.70009(3) 0.0295(2) Uani 1 1 d .
S1 S 0.25100(6) 0.41460(8) 0.36141(3) 0.0249(2) Uani 1 1 d .
S2 S 0.58799(6) 0.07621(8) 0.67042(3) 0.0226(2) Uani 1 1 d .
O1 O 0.49275(17) 0.3657(2) 0.51302(9) 0.0270(6) Uani 1 1 d .
O2 O 0.2407(2) 0.5373(3) 0.35563(10) 0.0343(7) Uani 1 1 d .
O3 O 0.26880(18) 0.3490(2) 0.32233(9) 0.0284(6) Uani 1 1 d .
O4 O 0.34523(16) 0.1476(2) 0.52054(9) 0.0254(6) Uani 1 1 d .
O5 O 0.57179(17) 0.1358(3) 0.71049(9) 0.0290(6) Uani 1 1 d .
O6 O 0.59564(18) -0.0471(3) 0.67161(10) 0.0297(6) Uani 1 1 d .
O7 O 0.2836(3) 0.7865(4) 0.82827(17) 0.0724(13) Uani 1 1 d .
H7 H 0.2801 0.8304 0.8068 0.109 Uiso 1 1 calc R
N1 N 0.4619(2) 0.3130(3) 0.44515(11) 0.0238(7) Uani 1 1 d .
N2 N 0.3256(2) 0.3827(3) 0.39388(11) 0.0236(7) Uani 1 1 d .
N3 N 0.37834(19) 0.1960(3) 0.58840(10) 0.0203(6) Uani 1 1 d .
N4 N 0.51469(19) 0.1179(3) 0.63784(10) 0.0206(6) Uani 1 1 d .
N5 N 0.3520(3) 1.0007(6) 0.7915(2) 0.083(2) Uani 1 1 d .
H5N H 0.3297 0.9317 0.8018 0.099 Uiso 1 1 calc R
N6 N 0.3303(2) 0.4992(3) 0.25501(12) 0.0302(8) Uani 1 1 d .
H6N H 0.303(3) 0.443(4) 0.2726(16) 0.036 Uiso 1 1 d .
C1 C 0.4002(3) 0.3909(3) 0.45939(13) 0.0221(8) Uani 1 1 d .
C2 C 0.3304(2) 0.4309(3) 0.43570(13) 0.0234(8) Uani 1 1 d .
C3 C 0.2793(3) 0.5109(3) 0.45725(14) 0.0280(9) Uani 1 1 d .
H3 H 0.2306 0.5428 0.4432 0.034 Uiso 1 1 calc R
C4 C 0.2993(3) 0.5447(4) 0.49956(15) 0.0318(10) Uani 1 1 d .
H4 H 0.2633 0.6002 0.5130 0.038 Uiso 1 1 calc R
C5 C 0.3683(3) 0.5021(4) 0.52294(15) 0.0323(10) Uani 1 1 d .
H5 H 0.3800 0.5249 0.5518 0.039 Uiso 1 1 calc R
C6 C 0.4187(3) 0.4239(4) 0.50084(14) 0.0264(9) Uani 1 1 d .
C7 C 0.5151(2) 0.3013(3) 0.47741(13) 0.0232(8) Uani 1 1 d .
C8 C 0.5917(3) 0.2320(4) 0.47971(15) 0.0274(9) Uani 1 1 d .
C9 C 0.6383(3) 0.2231(3) 0.51817(17) 0.0303(9) Uani 1 1 d .
H9 H 0.6210 0.2652 0.5430 0.036 Uiso 1 1 calc R
C10 C 0.7103(3) 0.1521(4) 0.51975(17) 0.0351(10) Uani 1 1 d .
H10 H 0.7423 0.1457 0.5457 0.042 Uiso 1 1 calc R
C11 C 0.7353(3) 0.0909(4) 0.48365(16) 0.0358(10) Uani 1 1 d .
H11 H 0.7838 0.0415 0.4851 0.043 Uiso 1 1 calc R
C12 C 0.6904(3) 0.1009(5) 0.44549(16) 0.0407(11) Uani 1 1 d .
H12 H 0.7085 0.0594 0.4207 0.049 Uiso 1 1 calc R
C13 C 0.6189(3) 0.1719(4) 0.44343(15) 0.0341(10) Uani 1 1 d .
H13 H 0.5883 0.1794 0.4171 0.041 Uiso 1 1 calc R
C14 C 0.1539(2) 0.3619(3) 0.38393(13) 0.0227(8) Uani 1 1 d .
C15 C 0.0804(3) 0.4284(3) 0.38152(14) 0.0279(9) Uani 1 1 d .
H15 H 0.0821 0.5026 0.3687 0.033 Uiso 1 1 calc R
C16 C 0.0053(3) 0.3858(4) 0.39792(14) 0.0300(9) Uani 1 1 d .
H16 H -0.0455 0.4306 0.3957 0.036 Uiso 1 1 calc R
C17 C 0.0016(3) 0.2779(4) 0.41780(15) 0.0305(9) Uani 1 1 d .
C18 C 0.0759(3) 0.2129(4) 0.41946(13) 0.0274(9) Uani 1 1 d .
H18 H 0.0744 0.1387 0.4323 0.033 Uiso 1 1 calc R
C19 C 0.1525(3) 0.2537(3) 0.40277(13) 0.0227(8) Uani 1 1 d .
H19 H 0.2031 0.2084 0.4042 0.027 Uiso 1 1 calc R
C20 C -0.0807(3) 0.2335(4) 0.4378(2) 0.0515(17) Uani 1 1 d .
H20A H -0.1285 0.2837 0.4296 0.077 Uiso 1 1 calc R
H20B H -0.0749 0.2329 0.4693 0.077 Uiso 1 1 calc R
H20C H -0.0918 0.1551 0.4276 0.077 Uiso 1 1 calc R
C21 C 0.2469(2) 0.2786(3) 0.55650(13) 0.0230(8) Uani 1 1 d .
C22 C 0.1969(2) 0.2882(3) 0.51941(14) 0.0260(8) Uani 1 1 d .
H22 H 0.2122 0.2469 0.4941 0.031 Uiso 1 1 calc R
C23 C 0.1252(2) 0.3574(3) 0.51937(15) 0.0285(8) Uani 1 1 d .
H23 H 0.0919 0.3650 0.4938 0.034 Uiso 1 1 calc R
C24 C 0.1016(3) 0.4159(4) 0.55619(14) 0.0293(9) Uani 1 1 d .
H24 H 0.0513 0.4621 0.5562 0.035 Uiso 1 1 calc R
C25 C 0.1515(3) 0.4072(4) 0.59328(15) 0.0361(10) Uani 1 1 d .
H25 H 0.1358 0.4494 0.6183 0.043 Uiso 1 1 calc R
C26 C 0.2235(3) 0.3379(4) 0.59407(13) 0.0338(10) Uani 1 1 d .
H26 H 0.2565 0.3305 0.6197 0.041 Uiso 1 1 calc R
C27 C 0.3247(2) 0.2095(4) 0.55694(13) 0.0235(8) Uani 1 1 d .
C28 C 0.4388(2) 0.1189(3) 0.57297(13) 0.0208(8) Uani 1 1 d .
C29 C 0.5085(2) 0.0734(3) 0.59643(13) 0.0211(8) Uani 1 1 d .
C30 C 0.5566(2) -0.0077(3) 0.57395(13) 0.0241(8) Uani 1 1 d .
H30 H 0.6040 -0.0438 0.5877 0.029 Uiso 1 1 calc R
C31 C 0.5359(3) -0.0371(4) 0.53096(14) 0.0282(9) Uani 1 1 d .
H31 H 0.5709 -0.0922 0.5167 0.034 Uiso 1 1 calc R
C32 C 0.4673(3) 0.0101(4) 0.50837(13) 0.0277(9) Uani 1 1 d .
H32 H 0.4545 -0.0094 0.4793 0.033 Uiso 1 1 calc R
C33 C 0.4196(2) 0.0879(4) 0.53193(14) 0.0252(9) Uani 1 1 d .
C34 C 0.6870(2) 0.1292(3) 0.65017(12) 0.0213(7) Uani 1 1 d .
H34 H 0.6332 0.0996 0.6594 0.026 Uiso 1 1 calc R
C35 C 0.7568(2) 0.0571(3) 0.64774(13) 0.0243(8) Uani 1 1 d .
H35 H 0.7510 -0.0221 0.6549 0.029 Uiso 1 1 calc R
C36 C 0.8361(3) 0.1007(4) 0.63477(14) 0.0264(9) Uani 1 1 d .
H36 H 0.8840 0.0505 0.6328 0.032 Uiso 1 1 calc R
C37 C 0.8462(3) 0.2164(4) 0.62470(14) 0.0266(8) Uani 1 1 d .
C38 C 0.7747(3) 0.2881(4) 0.62644(14) 0.0273(8) Uani 1 1 d .
H38 H 0.7805 0.3670 0.6189 0.033 Uiso 1 1 calc R
C39 C 0.6942(3) 0.2458(3) 0.63923(13) 0.0262(9) Uani 1 1 d .
H39 H 0.6456 0.2951 0.6404 0.031 Uiso 1 1 calc R
C40 C 0.9322(3) 0.2624(4) 0.61127(19) 0.0359(11) Uani 1 1 d .
H40A H 0.9776 0.2162 0.6246 0.054 Uiso 1 1 calc R
H40B H 0.9376 0.3426 0.6207 0.054 Uiso 1 1 calc R
H40C H 0.9374 0.2585 0.5798 0.054 Uiso 1 1 calc R
C41 C 0.3755(4) 0.9664(7) 0.7500(2) 0.075(2) Uani 1 1 d .
H41A H 0.3913 1.0378 0.7345 0.090 Uiso 1 1 calc R
H41B H 0.3222 0.9379 0.7362 0.090 Uiso 1 1 calc R
C42 C 0.4401(3) 0.8848(4) 0.73970(16) 0.0398(11) Uani 1 1 d .
H42A H 0.4948 0.9092 0.7524 0.060 Uiso 1 1 calc R
H42B H 0.4462 0.8795 0.7083 0.060 Uiso 1 1 calc R
H42C H 0.4240 0.8094 0.7513 0.060 Uiso 1 1 calc R
C43 C 0.2798(3) 1.0758(5) 0.80022(14) 0.0416(11) Uani 1 1 d .
H43A H 0.2969 1.1555 0.7929 0.050 Uiso 1 1 calc R
H43B H 0.2682 1.0738 0.8316 0.050 Uiso 1 1 calc R
C44 C 0.1975(3) 1.0494(5) 0.77702(16) 0.0443(12) Uani 1 1 d .
H44A H 0.2022 1.0740 0.7469 0.066 Uiso 1 1 calc R
H44B H 0.1501 1.0907 0.7909 0.066 Uiso 1 1 calc R
H44C H 0.1864 0.9664 0.7782 0.066 Uiso 1 1 calc R
C45 C 0.4342(4) 1.0177(5) 0.82618(18) 0.0597(17) Uani 1 1 d .
H45A H 0.4137 1.0273 0.8562 0.072 Uiso 1 1 calc R
H45B H 0.4747 0.9521 0.8248 0.072 Uiso 1 1 calc R
C46 C 0.4704(7) 1.1163(6) 0.8108(3) 0.118(4) Uani 1 1 d .
H46A H 0.4959 1.1014 0.7824 0.176 Uiso 1 1 calc R
H46B H 0.5151 1.1425 0.8308 0.176 Uiso 1 1 calc R
H46C H 0.4262 1.1760 0.8081 0.176 Uiso 1 1 calc R
C47 C 0.3510(3) 0.4395(4) 0.21319(14) 0.0305(9) Uani 1 1 d .
H47A H 0.2968 0.4209 0.1981 0.037 Uiso 1 1 calc R
H47B H 0.3841 0.4928 0.1946 0.037 Uiso 1 1 calc R
C48 C 0.4013(3) 0.3319(4) 0.21930(17) 0.0427(11) Uani 1 1 d .
H48A H 0.4601 0.3513 0.2277 0.064 Uiso 1 1 calc R
H48B H 0.4022 0.2883 0.1922 0.064 Uiso 1 1 calc R
H48C H 0.3746 0.2852 0.2419 0.064 Uiso 1 1 calc R
C49 C 0.4088(3) 0.5287(4) 0.28155(14) 0.0320(9) Uani 1 1 d .
H49A H 0.4389 0.4566 0.2893 0.038 Uiso 1 1 calc R
H49B H 0.3901 0.5659 0.3087 0.038 Uiso 1 1 calc R
C50 C 0.4718(3) 0.6083(4) 0.25860(17) 0.0399(11) Uani 1 1 d .
H50A H 0.4964 0.5684 0.2336 0.060 Uiso 1 1 calc R
H50B H 0.5179 0.6300 0.2786 0.060 Uiso 1 1 calc R
H50C H 0.4417 0.6776 0.2489 0.060 Uiso 1 1 calc R
C51 C 0.2717(3) 0.6000(4) 0.24814(17) 0.0438(12) Uani 1 1 d .
H51A H 0.2944 0.6477 0.2243 0.053 Uiso 1 1 calc R
H51B H 0.2713 0.6479 0.2746 0.053 Uiso 1 1 calc R
C52 C 0.1808(4) 0.5650(6) 0.2376(2) 0.0605(16) Uani 1 1 d .
H52A H 0.1779 0.5378 0.2077 0.091 Uiso 1 1 calc R
H52B H 0.1426 0.6313 0.2412 0.091 Uiso 1 1 calc R
H52C H 0.1627 0.5031 0.2571 0.091 Uiso 1 1 calc R
C53 C 0.2030(5) 0.7856(8) 0.8508(3) 0.086(2) Uiso 1 1 d .
H53A H 0.2129 0.8014 0.8815 0.129 Uiso 1 1 calc R
H53B H 0.1760 0.7099 0.8477 0.129 Uiso 1 1 calc R
H53C H 0.1652 0.8448 0.8387 0.129 Uiso 1 1 calc R

loop_
_atom_site_aniso_label
_atom_site_aniso_U_11
_atom_site_aniso_U_22
_atom_site_aniso_U_33
_atom_site_aniso_U_23
_atom_site_aniso_U_13
_atom_site_aniso_U_12
Zn1 0.0217(2) 0.0182(2) 0.0221(2) -0.00245(18) 0.00167(18) 0.00016(17)
Zn2 0.01897(19) 0.0188(2) 0.0195(2) 0.00044(16) 0.00148(17) -0.00061(16)
Cl1 0.0385(5) 0.0218(4) 0.0347(6) 0.0026(4) -0.0078(4) -0.0074(4)
Cl2 0.0306(5) 0.0307(5) 0.0292(5) 0.0039(4) 0.0095(4) 0.0064(4)
Cl3 0.0305(5) 0.0216(5) 0.0375(6) 0.0039(4) -0.0053(4) -0.0048(4)
Cl4 0.0257(5) 0.0391(6) 0.0238(5) 0.0052(4) 0.0065(4) 0.0043(4)
S1 0.0253(4) 0.0231(5) 0.0264(5) 0.0049(4) 0.0041(4) 0.0028(4)
S2 0.0215(4) 0.0241(5) 0.0221(5) 0.0042(4) 0.0022(4) 0.0039(4)
O1 0.0259(13) 0.0301(15) 0.0250(15) -0.0087(12) 0.0003(12) -0.0012(12)
O2 0.0418(17) 0.0258(15) 0.0354(17) 0.0097(13) 0.0094(13) 0.0043(13)
O3 0.0309(15) 0.0295(16) 0.0248(15) 0.0044(12) 0.0043(12) -0.0009(12)
O4 0.0232(13) 0.0291(14) 0.0238(14) -0.0061(12) 0.0018(11) 0.0009(11)
O5 0.0301(15) 0.0352(16) 0.0216(15) 0.0007(12) -0.0008(12) 0.0089(13)
O6 0.0275(14) 0.0271(15) 0.0344(16) 0.0109(13) 0.0025(13) 0.0051(12)
O7 0.056(2) 0.072(3) 0.089(4) 0.019(3) -0.001(2) -0.005(2)
N1 0.0222(16) 0.0217(16) 0.0275(18) -0.0052(14) 0.0023(13) -0.0017(13)
N2 0.0224(16) 0.0215(16) 0.0271(18) -0.0023(14) 0.0012(13) 0.0026(13)
N3 0.0189(15) 0.0206(16) 0.0214(16) -0.0007(13) -0.0001(12) -0.0036(13)
N4 0.0190(14) 0.0207(15) 0.0219(17) 0.0016(13) 0.0001(12) 0.0050(13)
N5 0.032(2) 0.105(5) 0.111(5) -0.078(4) 0.012(3) -0.007(3)
N6 0.0284(18) 0.0289(19) 0.033(2) 0.0087(15) 0.0040(15) 0.0020(16)
C1 0.0249(18) 0.0162(17) 0.025(2) -0.0021(15) 0.0051(15) -0.0020(16)
C2 0.0230(18) 0.0192(18) 0.028(2) 0.0029(15) 0.0053(15) -0.0040(15)
C3 0.0221(19) 0.0212(19) 0.041(2) 0.0051(17) 0.0079(17) -0.0013(16)
C4 0.036(2) 0.020(2) 0.040(2) -0.0088(17) 0.0141(19) 0.0010(18)
C5 0.035(2) 0.027(2) 0.035(2) -0.0119(18) 0.0109(19) -0.0087(18)
C6 0.026(2) 0.027(2) 0.026(2) -0.0044(16) 0.0036(15) -0.0044(16)
C7 0.0223(18) 0.0214(19) 0.026(2) -0.0067(16) 0.0017(15) -0.0036(16)
C8 0.0231(19) 0.027(2) 0.032(2) -0.0016(17) 0.0003(16) -0.0086(16)
C9 0.028(2) 0.029(2) 0.034(2) -0.001(2) -0.0010(18) -0.0078(17)
C10 0.026(2) 0.038(2) 0.041(3) 0.012(2) -0.0055(19) -0.0089(18)
C11 0.0203(19) 0.038(3) 0.049(3) 0.009(2) -0.0004(18) 0.0049(18)
C12 0.031(2) 0.049(3) 0.042(3) -0.009(2) 0.001(2) 0.007(2)
C13 0.024(2) 0.043(3) 0.035(2) -0.006(2) -0.0030(17) 0.007(2)
C14 0.0235(18) 0.0242(18) 0.0205(19) -0.0010(15) 0.0021(15) 0.0000(15)
C15 0.032(2) 0.0245(19) 0.027(2) 0.0002(18) -0.0038(17) 0.0062(16)
C16 0.0224(19) 0.027(2) 0.040(3) -0.0081(18) -0.0015(17) 0.0060(17)
C17 0.028(2) 0.031(2) 0.033(2) -0.0072(18) 0.0084(17) -0.0012(18)
C18 0.031(2) 0.025(2) 0.027(2) -0.0012(16) 0.0043(16) -0.0002(17)
C19 0.0243(19) 0.027(2) 0.0168(19) 0.0015(15) 0.0050(14) 0.0026(15)
C20 0.030(3) 0.028(2) 0.097(5) -0.001(3) 0.028(3) 0.000(2)
C21 0.0200(18) 0.0232(19) 0.026(2) 0.0004(15) -0.0028(15) -0.0018(16)
C22 0.0287(19) 0.0251(19) 0.0242(19) 0.0016(18) -0.0015(17) -0.0063(16)
C23 0.0255(19) 0.030(2) 0.030(2) 0.0070(19) -0.0073(17) -0.0031(17)
C24 0.0224(19) 0.034(2) 0.031(2) 0.0055(18) -0.0006(16) 0.0045(17)
C25 0.031(2) 0.049(3) 0.027(2) -0.005(2) -0.0022(17) 0.016(2)
C26 0.034(2) 0.050(3) 0.018(2) -0.0018(18) -0.0068(17) 0.013(2)
C27 0.0237(19) 0.0225(19) 0.024(2) 0.0008(15) 0.0010(15) -0.0016(16)
C28 0.0201(17) 0.0183(19) 0.024(2) 0.0004(15) 0.0037(15) -0.0014(15)
C29 0.0187(17) 0.0175(18) 0.027(2) 0.0014(15) 0.0053(14) -0.0064(14)
C30 0.0242(18) 0.0184(19) 0.030(2) 0.0007(15) 0.0011(16) 0.0019(16)
C31 0.027(2) 0.024(2) 0.033(2) -0.0074(16) 0.0053(16) -0.0001(17)
C32 0.029(2) 0.029(2) 0.026(2) -0.0027(16) 0.0059(16) 0.0010(17)
C33 0.0236(19) 0.022(2) 0.030(2) 0.0009(16) 0.0043(15) -0.0051(16)
C34 0.0195(16) 0.0225(18) 0.0220(19) 0.0015(15) 0.0017(15) -0.0030(15)
C35 0.0243(18) 0.0235(18) 0.025(2) -0.0018(16) -0.0002(16) 0.0022(15)
C36 0.025(2) 0.024(2) 0.031(2) -0.0044(17) 0.0011(16) 0.0083(16)
C37 0.0216(18) 0.032(2) 0.027(2) -0.0048(17) -0.0021(15) 0.0003(17)
C38 0.027(2) 0.0213(19) 0.034(2) -0.0001(16) 0.0011(17) -0.0034(16)
C39 0.0227(19) 0.029(2) 0.027(2) -0.0008(16) -0.0008(15) 0.0087(16)
C40 0.023(2) 0.028(2) 0.056(3) -0.009(2) 0.0022(19) 0.0019(17)
C41 0.048(3) 0.116(6) 0.060(4) -0.038(4) -0.019(3) 0.034(4)
C42 0.036(2) 0.040(3) 0.043(3) -0.009(2) 0.007(2) -0.001(2)
C43 0.051(3) 0.048(3) 0.025(2) -0.0045(19) -0.002(2) 0.018(2)
C44 0.041(3) 0.059(3) 0.033(3) 0.002(2) -0.004(2) 0.010(2)
C45 0.089(4) 0.047(3) 0.043(3) 0.010(2) 0.029(3) 0.024(3)
C46 0.192(10) 0.046(4) 0.115(7) 0.021(4) 0.111(7) 0.034(5)
C47 0.0246(19) 0.038(2) 0.029(2) -0.0004(18) -0.0014(16) -0.0065(18)
C48 0.047(3) 0.039(3) 0.041(3) -0.009(2) 0.003(2) -0.003(2)
C49 0.036(2) 0.032(2) 0.028(2) 0.0062(18) -0.0028(18) 0.0028(19)
C50 0.039(3) 0.036(3) 0.045(3) 0.001(2) -0.005(2) -0.009(2)
C51 0.048(3) 0.038(3) 0.045(3) 0.008(2) 0.007(2) 0.014(2)
C52 0.042(3) 0.061(4) 0.079(4) -0.001(3) -0.003(3) 0.006(3)

loop_
_atom_type_symbol
_atom_type_description
_atom_type_scat_dispersion_real
_atom_type_scat_dispersion_imag
_atom_type_scat_source
C C 0.0033 0.0016 'International Tables Vol C Tables 4.2.6.8 and 6.1.1.4'
H H 0.0000 0.0000 'International Tables Vol C Tables 4.2.6.8 and 6.1.1.4'
N N 0.0061 0.0033 'International Tables Vol C Tables 4.2.6.8 and 6.1.1.4'
O O 0.0106 0.0060 'International Tables Vol C Tables 4.2.6.8 and 6.1.1.4'
S S 0.1246 0.1234 'International Tables Vol C Tables 4.2.6.8 and 6.1.1.4'
Cl Cl 0.1484 0.1585 'International Tables Vol C Tables 4.2.6.8 and 6.1.1.4'
Zn Zn 0.2839 1.4301 'International Tables Vol C Tables 4.2.6.8 and 6.1.1.4'

loop_
_geom_angle_atom_site_label_1
_geom_angle_atom_site_label_2
_geom_angle_atom_site_label_3
_geom_angle
N2 Zn1 N1 83.75(13)
N2 Zn1 Cl2 117.82(10)
N1 Zn1 Cl2 108.76(9)
N2 Zn1 Cl1 114.51(10)
N1 Zn1 Cl1 106.08(10)
Cl2 Zn1 Cl1 118.88(4)
N4 Zn2 N3 83.19(13)
N4 Zn2 Cl4 123.49(10)
N3 Zn2 Cl4 110.24(9)
N4 Zn2 Cl3 114.70(10)
N3 Zn2 Cl3 104.87(9)
Cl4 Zn2 Cl3 113.85(4)
O2 S1 O3 115.72(17)
O2 S1 N2 113.04(19)
O3 S1 N2 105.44(17)
O2 S1 C14 107.11(18)
O3 S1 C14 107.97(18)
N2 S1 C14 107.18(18)
O6 S2 O5 118.03(18)
O6 S2 N4 112.15(18)
O5 S2 N4 105.83(17)
O6 S2 C34 106.42(17)
O5 S2 C34 106.83(18)
N4 S2 C34 106.99(17)
C7 O1 C6 104.9(3)
C27 O4 C33 104.2(3)
C53 O7 H7 109.5
C7 N1 C1 105.3(3)
C7 N1 Zn1 150.1(3)
C1 N1 Zn1 104.1(2)
C2 N2 S1 121.9(3)
C2 N2 Zn1 112.3(3)
S1 N2 Zn1 125.47(19)
C27 N3 C28 105.0(3)
C27 N3 Zn2 151.1(3)
C28 N3 Zn2 103.2(2)
C29 N4 S2 121.4(3)
C29 N4 Zn2 113.3(2)
S2 N4 Zn2 125.08(19)
C41 N5 C43 123.2(6)
C41 N5 C45 115.0(4)
C43 N5 C45 113.7(4)
C41 N5 H5N 99.6
C43 N5 H5N 99.6
C45 N5 H5N 99.6
C51 N6 C47 111.6(4)
C51 N6 C49 113.1(4)
C47 N6 C49 113.5(3)
C51 N6 H6N 110(3)
C47 N6 H6N 106(3)
C49 N6 H6N 102(3)
C6 C1 C2 124.5(4)
C6 C1 N1 109.4(4)
C2 C1 N1 126.1(4)
C1 C2 C3 114.6(4)
C1 C2 N2 113.1(3)
C3 C2 N2 132.3(4)
C2 C3 C4 120.5(4)
C2 C3 H3 119.7
C4 C3 H3 119.7
C5 C4 C3 124.0(4)
C5 C4 H4 118.0
C3 C4 H4 118.0
C6 C5 C4 114.6(4)
C6 C5 H5 122.7
C4 C5 H5 122.7
C1 C6 C5 121.9(4)
C1 C6 O1 107.1(3)
C5 C6 O1 131.1(4)
N1 C7 O1 113.3(3)
N1 C7 C8 128.5(4)
O1 C7 C8 118.2(4)
C13 C8 C9 119.6(4)
C13 C8 C7 119.5(4)
C9 C8 C7 120.9(4)
C10 C9 C8 119.4(5)
C10 C9 H9 120.3
C8 C9 H9 120.3
C11 C10 C9 120.2(4)
C11 C10 H10 119.9
C9 C10 H10 119.9
C12 C11 C10 120.6(4)
C12 C11 H11 119.7
C10 C11 H11 119.7
C11 C12 C13 119.8(4)
C11 C12 H12 120.1
C13 C12 H12 120.1
C12 C13 C8 120.4(4)
C12 C13 H13 119.8
C8 C13 H13 119.8
C15 C14 C19 121.0(4)
C15 C14 S1 119.5(3)
C19 C14 S1 119.5(3)
C16 C15 C14 119.1(4)
C16 C15 H15 120.5
C14 C15 H15 120.5
C15 C16 C17 121.6(4)
C15 C16 H16 119.2
C17 C16 H16 119.2
C18 C17 C16 118.1(4)
C18 C17 C20 120.5(4)
C16 C17 C20 121.4(4)
C17 C18 C19 121.3(4)
C17 C18 H18 119.3
C19 C18 H18 119.3
C18 C19 C14 118.9(4)
C18 C19 H19 120.6
C14 C19 H19 120.6
C17 C20 H20A 109.5
C17 C20 H20B 109.5
H20A C20 H20B 109.5
C17 C20 H20C 109.5
H20A C20 H20C 109.5
H20B C20 H20C 109.5
C22 C21 C26 120.0(4)
C22 C21 C27 121.2(4)
C26 C21 C27 118.8(4)
C23 C22 C21 120.1(4)
C23 C22 H22 120.0
C21 C22 H22 120.0
C22 C23 C24 120.3(4)
C22 C23 H23 119.8
C24 C23 H23 119.8
C23 C24 C25 119.9(4)
C23 C24 H24 120.0
C25 C24 H24 120.0
C26 C25 C24 120.7(4)
C26 C25 H25 119.6
C24 C25 H25 119.6
C25 C26 C21 118.9(4)
C25 C26 H26 120.5
C21 C26 H26 120.5
N3 C27 O4 113.8(3)
N3 C27 C21 127.8(4)
O4 C27 C21 118.4(3)
C33 C28 N3 110.2(3)
C33 C28 C29 123.7(4)
N3 C28 C29 126.1(4)
N4 C29 C30 132.7(4)
N4 C29 C28 113.0(3)
C30 C29 C28 114.3(4)
C29 C30 C31 120.9(4)
C29 C30 H30 119.6
C31 C30 H30 119.6
C32 C31 C30 123.7(4)
C32 C31 H31 118.2
C30 C31 H31 118.2
C33 C32 C31 114.0(4)
C33 C32 H32 123.0
C31 C32 H32 123.0
C28 C33 C32 123.5(4)
C28 C33 O4 106.8(3)
C32 C33 O4 129.8(4)
C35 C34 C39 120.9(4)
C35 C34 S2 119.7(3)
C39 C34 S2 119.4(3)
C35 C34 H34 119.6
C39 C34 H34 119.6
S2 C34 H34 3.2
C34 C35 C36 119.7(4)
C34 C35 H35 120.2
C36 C35 H35 120.2
C37 C36 C35 121.1(4)
C37 C36 H36 119.4
C35 C36 H36 119.4
C36 C37 C38 118.7(4)
C36 C37 C40 120.5(4)
C38 C37 C40 120.8(4)
C37 C38 C39 121.0(4)
C37 C38 H38 119.5
C39 C38 H38 119.5
C34 C39 C38 118.6(4)
C34 C39 H39 120.7
C38 C39 H39 120.7
C37 C40 H40A 109.5
C37 C40 H40B 109.5
H40A C40 H40B 109.5
C37 C40 H40C 109.5
H40A C40 H40C 109.5
H40B C40 H40C 109.5
N5 C41 C42 125.7(6)
N5 C41 H41A 105.9
C42 C41 H41A 105.9
N5 C41 H41B 105.9
C42 C41 H41B 105.9
H41A C41 H41B 106.2
C41 C42 H42A 109.5
C41 C42 H42B 109.5
H42A C42 H42B 109.5
C41 C42 H42C 109.5
H42A C42 H42C 109.5
H42B C42 H42C 109.5
N5 C43 C44 116.8(4)
N5 C43 H43A 108.1
C44 C43 H43A 108.1
N5 C43 H43B 108.1
C44 C43 H43B 108.1
H43A C43 H43B 107.3
C43 C44 H44A 109.5
C43 C44 H44B 109.5
H44A C44 H44B 109.5
C43 C44 H44C 109.5
H44A C44 H44C 109.5
H44B C44 H44C 109.5
C46 C45 N5 100.9(7)
C46 C45 H45A 111.6
N5 C45 H45A 111.6
C46 C45 H45B 111.6
N5 C45 H45B 111.6
H45A C45 H45B 109.4
C45 C46 H46A 109.5
C45 C46 H46B 109.5
H46A C46 H46B 109.5
C45 C46 H46C 109.5
H46A C46 H46C 109.5
H46B C46 H46C 109.5
C48 C47 N6 113.0(4)
C48 C47 H47A 109.0
N6 C47 H47A 109.0
C48 C47 H47B 109.0
N6 C47 H47B 109.0
H47A C47 H47B 107.8
C47 C48 H48A 109.5
C47 C48 H48B 109.5
H48A C48 H48B 109.5
C47 C48 H48C 109.5
H48A C48 H48C 109.5
H48B C48 H48C 109.5
N6 C49 C50 113.9(4)
N6 C49 H49A 108.8
C50 C49 H49A 108.8
N6 C49 H49B 108.8
C50 C49 H49B 108.8
H49A C49 H49B 107.7
C49 C50 H50A 109.5
C49 C50 H50B 109.5
H50A C50 H50B 109.5
C49 C50 H50C 109.5
H50A C50 H50C 109.5
H50B C50 H50C 109.5
N6 C51 C52 113.0(5)
N6 C51 H51A 109.0
C52 C51 H51A 109.0
N6 C51 H51B 109.0
C52 C51 H51B 109.0
H51A C51 H51B 107.8
C51 C52 H52A 109.5
C51 C52 H52B 109.5
H52A C52 H52B 109.5
C51 C52 H52C 109.5
H52A C52 H52C 109.5
H52B C52 H52C 109.5
O7 C53 H53A 109.5
O7 C53 H53B 109.5
H53A C53 H53B 109.5
O7 C53 H53C 109.5
H53A C53 H53C 109.5
H53B C53 H53C 109.5

loop_
_geom_bond_atom_site_label_1
_geom_bond_atom_site_label_2
_geom_bond_distance
Zn1 N2 2.037(3)
Zn1 N1 2.116(3)
Zn1 Cl2 2.2193(11)
Zn1 Cl1 2.2214(11)
Zn2 N4 2.030(3)
Zn2 N3 2.143(3)
Zn2 Cl4 2.2184(11)
Zn2 Cl3 2.2264(10)
S1 O2 1.446(3)
S1 O3 1.457(3)
S1 N2 1.581(3)
S1 C14 1.774(4)
S2 O6 1.438(3)
S2 O5 1.444(3)
S2 N4 1.599(3)
S2 C34 1.775(4)
O1 C7 1.378(5)
O1 C6 1.389(5)
O4 C27 1.375(5)
O4 C33 1.395(5)
O7 C53 1.437(8)
O7 H7 0.8400
N1 C7 1.305(5)
N1 C1 1.393(5)
N2 C2 1.414(5)
N3 C27 1.294(5)
N3 C28 1.385(5)
N4 C29 1.387(5)
N5 C41 1.396(8)
N5 C43 1.448(7)
N5 C45 1.683(9)
N5 H5N 0.9300
N6 C51 1.500(6)
N6 C47 1.505(6)
N6 C49 1.514(5)
N6 H6N 0.95(5)
C1 C6 1.371(6)
C1 C2 1.392(6)
C2 C3 1.393(6)
C3 C4 1.403(6)
C3 H3 0.9500
C4 C5 1.388(7)
C4 H4 0.9500
C5 C6 1.383(6)
C5 H5 0.9500
C7 C8 1.441(6)
C8 C13 1.389(6)
C8 C9 1.399(7)
C9 C10 1.393(6)
C9 H9 0.9500
C10 C11 1.382(7)
C10 H10 0.9500
C11 C12 1.378(7)
C11 H11 0.9500
C12 C13 1.388(6)
C12 H12 0.9500
C13 H13 0.9500
C14 C15 1.383(5)
C14 C19 1.386(5)
C15 C16 1.369(6)
C15 H15 0.9500
C16 C17 1.398(6)
C16 H16 0.9500
C17 C18 1.383(6)
C17 C20 1.514(6)
C18 C19 1.384(6)
C18 H18 0.9500
C19 H19 0.9500
C20 H20A 0.9800
C20 H20B 0.9800
C20 H20C 0.9800
C21 C22 1.393(6)
C21 C26 1.401(6)
C21 C27 1.454(6)
C22 C23 1.376(6)
C22 H22 0.9500
C23 C24 1.378(6)
C23 H23 0.9500
C24 C25 1.391(6)
C24 H24 0.9500
C25 C26 1.381(6)
C25 H25 0.9500
C26 H26 0.9500
C28 C33 1.355(6)
C28 C29 1.409(5)
C29 C30 1.390(5)
C30 C31 1.412(6)
C30 H30 0.9500
C31 C32 1.391(6)
C31 H31 0.9500
C32 C33 1.379(6)
C32 H32 0.9500
C34 C35 1.375(5)
C34 C39 1.400(5)
C34 H34 0.9500
C35 C36 1.394(6)
C35 H35 0.9500
C36 C37 1.388(6)
C36 H36 0.9500
C37 C38 1.392(6)
C37 C40 1.501(6)
C38 C39 1.405(6)
C38 H38 0.9500
C39 H39 0.9500
C40 H40A 0.9800
C40 H40B 0.9800
C40 H40C 0.9800
C41 C42 1.419(7)
C41 H41A 0.9900
C41 H41B 0.9900
C42 H42A 0.9800
C42 H42B 0.9800
C42 H42C 0.9800
C43 C44 1.502(7)
C43 H43A 0.9900
C43 H43B 0.9900
C44 H44A 0.9800
C44 H44B 0.9800
C44 H44C 0.9800
C45 C46 1.363(9)
C45 H45A 0.9900
C45 H45B 0.9900
C46 H46A 0.9800
C46 H46B 0.9800
C46 H46C 0.9800
C47 C48 1.487(7)
C47 H47A 0.9900
C47 H47B 0.9900
C48 H48A 0.9800
C48 H48B 0.9800
C48 H48C 0.9800
C49 C50 1.524(6)
C49 H49A 0.9900
C49 H49B 0.9900
C50 H50A 0.9800
C50 H50B 0.9800
C50 H50C 0.9800
C51 C52 1.509(8)
C51 H51A 0.9900
C51 H51B 0.9900
C52 H52A 0.9800
C52 H52B 0.9800
C52 H52C 0.9800
C53 H53A 0.9800
C53 H53B 0.9800
C53 H53C 0.9800

loop_
_geom_hbond_atom_site_label_D
_geom_hbond_atom_site_label_H
_geom_hbond_atom_site_label_A
_geom_hbond_distance_DH
_geom_hbond_distance_HA
_geom_hbond_distance_DA
_geom_hbond_angle_DHA
N6 H6N O3 0.95(5) 1.97(5) 2.883(4) 163(4)
